data_1552213
loop_
_publ_author_name
'Hooper, Thomas'
'Lau, Samantha'
'Chen, Wenyi'
'Brown, Ryan'
'Gar\,con, Mart\'i'
'Luong, Karen'
'Barrow, Nathan'
'Tatton, Andrew'
'Sackman, George A.'
'Richardson, Christopher'
'White, Andrew J. P.'
'Cooper, Richard Ian'
'Edwards, Alison'
'Casely, Ian'
'Crimmin, Mark Richard'

_publ_section_title
;
 The Partial Dehydrogenation of Aluminium Dihydrides
;
_journal_name_full 'Chemical Science'
_journal_paper_doi 10.1039/C9SC02750E
_journal_year 2019
_chemical_formula_moiety 'C58 H86 Al2 N4 Pd2'
_chemical_formula_sum 'C58 H86 Al2 N4 Pd2'
_chemical_formula_weight 1106.06
_chemical_properties_physical Air-sensitive,Moisture-sensitive,Oxygen-sensitive
_space_group_crystal_system monoclinic
_space_group_IT_number 15
_space_group_name_Hall '-C 2yc'
_space_group_name_H-M_alt 'C 1 2/c 1'
_symmetry_space_group_name_Hall '-C 2yc'
_symmetry_space_group_name_H-M 'C 1 2/c 1'
_atom_sites_solution_hydrogens mixed
_audit_creation_method SHELXL-2017/1
_audit_update_record
;
2019-05-16 deposited with the CCDC.    2019-08-13 downloaded from the CCDC.
;
_cell_angle_alpha 90
_cell_angle_beta 95.2938(14)
_cell_angle_gamma 90
_cell_formula_units_Z 4
_cell_length_a 24.5447(4)
_cell_length_b 15.2883(3)
_cell_length_c 14.8424(2)
_cell_measurement_reflns_used 4418
_cell_measurement_temperature 173(2)
_cell_measurement_theta_max 73.0520
_cell_measurement_theta_min 4.4140
_cell_volume 5545.81(16)
_computing_cell_refinement 'CrysAlisPro 1.171.38.43 (Rigaku OD, 2015)'
_computing_data_collection 'CrysAlisPro 1.171.38.43 (Rigaku OD, 2015)'
_computing_data_reduction 'CrysAlisPro 1.171.38.43 (Rigaku OD, 2015)'
_computing_structure_refinement 'SHELXL-2017/1 (Sheldrick, 2017)'
_diffrn_ambient_environment N~2~
_diffrn_ambient_temperature 173(2)
_diffrn_detector 'CCD plate'
_diffrn_detector_area_resol_mean 10.4115
_diffrn_detector_type Atlas
_diffrn_measured_fraction_theta_full 0.988
_diffrn_measured_fraction_theta_max 0.957
_diffrn_measurement_device 'four-circle diffractometer'
_diffrn_measurement_device_type 'Xcalibur, Atlas, Ultra'
_diffrn_radiation_monochromator mirror
_diffrn_radiation_probe x-ray
_diffrn_radiation_type 'Cu K\a'
_diffrn_radiation_wavelength 1.54184
_diffrn_reflns_av_R_equivalents 0.0229
_diffrn_reflns_av_unetI/netI 0.0350
_diffrn_reflns_Laue_measured_fraction_full 0.988
_diffrn_reflns_Laue_measured_fraction_max 0.957
_diffrn_reflns_limit_h_max 22
_diffrn_reflns_limit_h_min -30
_diffrn_reflns_limit_k_max 15
_diffrn_reflns_limit_k_min -18
_diffrn_reflns_limit_l_max 18
_diffrn_reflns_limit_l_min -13
_diffrn_reflns_number 9229
_diffrn_reflns_point_group_measured_fraction_full 0.988
_diffrn_reflns_point_group_measured_fraction_max 0.957
_diffrn_reflns_theta_full 67.684
_diffrn_reflns_theta_max 73.780
_diffrn_reflns_theta_min 3.410
_diffrn_source 'fine-focus sealed X-ray tube'
_diffrn_source_type 'Enhance Ultra (Cu) X-ray Source'
_exptl_absorpt_coefficient_mu 5.828
_exptl_absorpt_correction_T_max 0.747
_exptl_absorpt_correction_T_min 0.491
_exptl_absorpt_correction_type analytical
_exptl_absorpt_process_details
;
CrysAlisPro 1.171.38.43 (Rigaku Oxford Diffraction, 2015)
Analytical numeric absorption correction using a multifaceted crystal
            model based on expressions derived by R.C. Clark & J.S. Reid.
(Clark, R. C. & Reid, J. S. (1995). Acta Cryst. A51, 887-897)
Empirical absorption correction using spherical harmonics,
 implemented in SCALE3 ABSPACK scaling algorithm.
;
_exptl_crystal_colour red
_exptl_crystal_density_diffrn 1.325
_exptl_crystal_description block
_exptl_crystal_F_000 2320
_exptl_crystal_recrystallization_method 'Re-crystallisation from solvent: benzene'
_exptl_crystal_size_max 0.147
_exptl_crystal_size_mid 0.132
_exptl_crystal_size_min 0.056
_refine_diff_density_max 0.390
_refine_diff_density_min -0.546
_refine_diff_density_rms 0.065
_refine_ls_extinction_method none
_refine_ls_goodness_of_fit_ref 1.035
_refine_ls_hydrogen_treatment mixed
_refine_ls_matrix_type full
_refine_ls_number_parameters 316
_refine_ls_number_reflns 5369
_refine_ls_number_restraints 0
_refine_ls_restrained_S_all 1.035
_refine_ls_R_factor_all 0.0324
_refine_ls_R_factor_gt 0.0271
_refine_ls_shift/su_max 0.003
_refine_ls_shift/su_mean 0.000
_refine_ls_structure_factor_coef Fsqd
_refine_ls_weighting_details 'w=1/[\s^2^(Fo^2^)+(0.0315P)^2^+4.5107P] where P=(Fo^2^+2Fc^2^)/3'
_refine_ls_weighting_scheme calc
_refine_ls_wR_factor_gt 0.0662
_refine_ls_wR_factor_ref 0.0700
_reflns_Friedel_coverage 0.000
_reflns_number_gt 4731
_reflns_number_total 5369
_reflns_threshold_expression 'I > 2\s(I)'
_cod_data_source_file c9sc02750e3.cif
_cod_data_source_block 5
_cod_original_cell_volume 5545.81(15)
_cod_database_code 1552213
_shelx_shelxl_version_number 2017/1
_shelx_space_group_comment
;
The symmetry employed for this shelxl refinement is uniquely defined
by the following loop, which should always be used as a source of
symmetry information in preference to the above space-group names.
They are only intended as comments.
;
_oxdiff_exptl_absorpt_empirical_full_min 0.906
_oxdiff_exptl_absorpt_empirical_full_max 1.105
_oxdiff_exptl_absorpt_empirical_details
;
Empirical correction (ABSPACK) includes:
- Absorption correction using spherical harmonics
- Frame scaling
;

loop_
_space_group_symop_operation_xyz
'x, y, z'
'-x, y, -z+1/2'
'x+1/2, y+1/2, z'
'-x+1/2, y+1/2, -z+1/2'
'-x, -y, -z'
'x, -y, z-1/2'
'-x+1/2, -y+1/2, -z'
'x+1/2, -y+1/2, z-1/2'

loop_
_atom_site_label
_atom_site_type_symbol
_atom_site_fract_x
_atom_site_fract_y
_atom_site_fract_z
_atom_site_U_iso_or_equiv
_atom_site_adp_type
_atom_site_occupancy
_atom_site_site_symmetry_order
_atom_site_calc_flag
_atom_site_refinement_flags_posn
_atom_site_refinement_flags_adp
Pd1 Pd 0.23077(2) 0.67622(2) 0.55940(2) 0.02208(6) Uani 1 1 d . .
Al1 Al 0.32457(2) 0.73379(4) 0.55831(4) 0.01903(13) Uani 1 1 d . .
H1 H 0.1686(15) 0.700(3) 0.527(2) 0.051(10) Uiso 1 1 d . .
H2 H 0.2891(14) 0.643(2) 0.601(2) 0.047(9) Uiso 1 1 d . .
N1 N 0.38897(7) 0.66594(13) 0.53949(13) 0.0209(4) Uani 1 1 d . .
N3 N 0.35635(7) 0.79255(13) 0.66450(12) 0.0218(4) Uani 1 1 d . .
C1 C 0.42504(9) 0.64405(16) 0.60808(16) 0.0238(5) Uani 1 1 d . .
C2 C 0.42503(9) 0.68139(17) 0.69429(16) 0.0270(5) Uani 1 1 d . .
H2A H 0.446488 0.652526 0.741880 0.032 Uiso 1 1 calc R U
C3 C 0.39710(9) 0.75615(17) 0.71820(15) 0.0254(5) Uani 1 1 d . .
C4 C 0.47014(10) 0.57962(18) 0.59455(18) 0.0325(5) Uani 1 1 d . .
H4A H 0.454222 0.525479 0.568406 0.049 Uiso 1 1 calc R U
H4B H 0.490499 0.566777 0.652983 0.049 Uiso 1 1 calc R U
H4C H 0.495004 0.604758 0.553471 0.049 Uiso 1 1 calc R U
C5 C 0.41625(11) 0.7972(2) 0.80830(17) 0.0369(6) Uani 1 1 d . .
H5A H 0.418201 0.860874 0.801338 0.055 Uiso 1 1 calc R U
H5B H 0.452547 0.774527 0.829305 0.055 Uiso 1 1 calc R U
H5C H 0.390393 0.782933 0.852625 0.055 Uiso 1 1 calc R U
C6 C 0.39639(9) 0.63129(16) 0.45062(16) 0.0247(5) Uani 1 1 d . .
C7 C 0.42492(10) 0.68218(17) 0.39126(17) 0.0285(5) Uani 1 1 d . .
C8 C 0.43195(11) 0.6470(2) 0.30635(19) 0.0374(6) Uani 1 1 d . .
H8 H 0.451283 0.679744 0.265221 0.045 Uiso 1 1 calc R U
C9 C 0.41153(13) 0.5657(2) 0.28063(19) 0.0416(7) Uani 1 1 d . .
H9 H 0.416914 0.543194 0.222442 0.050 Uiso 1 1 calc R U
C10 C 0.38345(12) 0.51735(19) 0.33910(19) 0.0368(6) Uani 1 1 d . .
H10 H 0.369254 0.461732 0.320541 0.044 Uiso 1 1 calc R U
C11 C 0.37532(10) 0.54856(16) 0.42578(17) 0.0272(5) Uani 1 1 d . .
C12 C 0.44805(10) 0.77089(18) 0.41766(18) 0.0330(5) Uani 1 1 d . .
H12 H 0.432437 0.788691 0.474794 0.040 Uiso 1 1 calc R U
C13 C 0.43174(14) 0.8405(2) 0.3465(2) 0.0493(8) Uani 1 1 d . .
H13A H 0.448224 0.826669 0.290506 0.074 Uiso 1 1 calc R U
H13B H 0.444713 0.897872 0.368793 0.074 Uiso 1 1 calc R U
H13C H 0.391812 0.841724 0.334402 0.074 Uiso 1 1 calc R U
C14 C 0.51070(12) 0.7681(2) 0.4374(2) 0.0472(7) Uani 1 1 d . .
H14A H 0.520663 0.724468 0.484363 0.071 Uiso 1 1 calc R U
H14B H 0.523996 0.825770 0.458274 0.071 Uiso 1 1 calc R U
H14C H 0.527324 0.752421 0.382054 0.071 Uiso 1 1 calc R U
C15 C 0.34431(10) 0.49255(17) 0.48820(17) 0.0301(5) Uani 1 1 d . .
H15 H 0.344916 0.523125 0.547846 0.036 Uiso 1 1 calc R U
C16 C 0.37045(13) 0.40182(19) 0.5046(2) 0.0436(7) Uani 1 1 d . .
H16A H 0.370246 0.370537 0.446947 0.065 Uiso 1 1 calc R U
H16B H 0.349508 0.368464 0.546032 0.065 Uiso 1 1 calc R U
H16C H 0.408237 0.408638 0.531305 0.065 Uiso 1 1 calc R U
C17 C 0.28465(11) 0.4832(2) 0.4498(2) 0.0414(6) Uani 1 1 d . .
H17A H 0.268482 0.541347 0.439481 0.062 Uiso 1 1 calc R U
H17B H 0.264244 0.451001 0.492841 0.062 Uiso 1 1 calc R U
H17C H 0.282959 0.451184 0.392373 0.062 Uiso 1 1 calc R U
C18 C 0.33397(9) 0.87468(16) 0.69323(15) 0.0247(5) Uani 1 1 d . .
C19 C 0.29404(10) 0.87454(16) 0.75555(15) 0.0264(5) Uani 1 1 d . .
C20 C 0.27720(11) 0.95592(18) 0.78668(17) 0.0334(5) Uani 1 1 d . .
H20 H 0.250453 0.957691 0.829003 0.040 Uiso 1 1 calc R U
C21 C 0.29831(12) 1.03323(18) 0.75765(19) 0.0363(6) Uani 1 1 d . .
H21 H 0.287034 1.087443 0.781100 0.044 Uiso 1 1 calc R U
C22 C 0.33626(11) 1.03139(18) 0.69377(18) 0.0342(5) Uani 1 1 d . .
H22 H 0.350346 1.084935 0.673183 0.041 Uiso 1 1 calc R U
C23 C 0.35400(10) 0.95327(17) 0.65944(16) 0.0281(5) Uani 1 1 d . .
C24 C 0.26874(12) 0.79166(18) 0.78940(18) 0.0345(6) Uani 1 1 d . .
H24 H 0.286402 0.740429 0.761959 0.041 Uiso 1 1 calc R U
C25 C 0.20766(13) 0.7890(2) 0.7596(2) 0.0442(7) Uani 1 1 d . .
H25A H 0.189430 0.837870 0.787314 0.066 Uiso 1 1 calc R U
H25B H 0.192285 0.733654 0.778792 0.066 Uiso 1 1 calc R U
H25C H 0.201987 0.793928 0.693578 0.066 Uiso 1 1 calc R U
C26 C 0.27741(15) 0.7829(2) 0.8926(2) 0.0511(8) Uani 1 1 d . .
H26A H 0.316580 0.786692 0.912143 0.077 Uiso 1 1 calc R U
H26B H 0.263235 0.726350 0.910838 0.077 Uiso 1 1 calc R U
H26C H 0.257972 0.830174 0.920694 0.077 Uiso 1 1 calc R U
C27 C 0.39586(11) 0.95394(18) 0.58947(19) 0.0335(6) Uani 1 1 d . .
H27 H 0.396799 0.893799 0.563166 0.040 Uiso 1 1 calc R U
C28 C 0.45311(12) 0.9743(3) 0.6332(3) 0.0581(9) Uani 1 1 d . .
H28A H 0.453826 1.033733 0.658053 0.087 Uiso 1 1 calc R U
H28B H 0.479472 0.969857 0.587714 0.087 Uiso 1 1 calc R U
H28C H 0.462824 0.932403 0.682053 0.087 Uiso 1 1 calc R U
C29 C 0.37978(14) 1.0169(2) 0.5121(2) 0.0495(8) Uani 1 1 d . .
H29A H 0.343163 1.002033 0.484372 0.074 Uiso 1 1 calc R U
H29B H 0.406160 1.012418 0.466587 0.074 Uiso 1 1 calc R U
H29C H 0.379663 1.076876 0.535440 0.074 Uiso 1 1 calc R U

loop_
_atom_site_aniso_label
_atom_site_aniso_U_11
_atom_site_aniso_U_22
_atom_site_aniso_U_33
_atom_site_aniso_U_23
_atom_site_aniso_U_13
_atom_site_aniso_U_12
Pd1 0.01921(9) 0.02400(9) 0.02293(9) 0.00412(6) 0.00142(6) -0.00139(6)
Al1 0.0167(3) 0.0217(3) 0.0186(3) 0.0006(2) 0.0011(2) 0.0010(2)
N1 0.0187(8) 0.0230(9) 0.0210(9) 0.0008(7) 0.0026(7) 0.0005(7)
N3 0.0218(8) 0.0237(9) 0.0196(9) -0.0007(7) -0.0001(7) 0.0001(7)
C1 0.0192(10) 0.0241(11) 0.0285(11) 0.0030(9) 0.0035(8) 0.0010(9)
C2 0.0236(10) 0.0329(13) 0.0233(11) 0.0045(9) -0.0040(9) 0.0043(10)
C3 0.0221(10) 0.0337(13) 0.0199(10) 0.0011(9) -0.0019(8) 0.0001(9)
C4 0.0249(11) 0.0370(14) 0.0352(13) 0.0026(11) 0.0009(9) 0.0107(11)
C5 0.0371(13) 0.0469(16) 0.0247(12) -0.0064(11) -0.0087(10) 0.0054(12)
C6 0.0216(10) 0.0294(12) 0.0234(11) 0.0006(9) 0.0044(8) 0.0029(9)
C7 0.0242(11) 0.0346(13) 0.0276(12) 0.0030(10) 0.0080(9) 0.0046(10)
C8 0.0378(13) 0.0457(16) 0.0311(13) 0.0018(12) 0.0164(11) 0.0048(12)
C9 0.0487(16) 0.0495(17) 0.0280(13) -0.0087(12) 0.0117(11) 0.0109(14)
C10 0.0418(14) 0.0343(14) 0.0343(13) -0.0095(11) 0.0039(11) 0.0054(12)
C11 0.0258(11) 0.0270(12) 0.0285(12) -0.0023(10) 0.0010(9) 0.0041(9)
C12 0.0313(12) 0.0355(14) 0.0340(13) 0.0058(11) 0.0125(10) -0.0011(11)
C13 0.0450(16) 0.0423(17) 0.060(2) 0.0172(15) 0.0010(14) -0.0030(14)
C14 0.0366(14) 0.0495(18) 0.0548(18) 0.0054(15) 0.0005(13) -0.0061(13)
C15 0.0335(12) 0.0248(12) 0.0316(12) -0.0026(10) 0.0007(10) -0.0012(10)
C16 0.0494(16) 0.0269(14) 0.0543(18) 0.0056(13) 0.0042(14) 0.0013(12)
C17 0.0343(13) 0.0444(16) 0.0453(16) 0.0013(13) 0.0029(11) -0.0071(12)
C18 0.0265(10) 0.0266(12) 0.0201(10) -0.0030(9) -0.0028(8) 0.0018(9)
C19 0.0320(11) 0.0270(12) 0.0199(10) -0.0010(9) 0.0011(9) 0.0030(10)
C20 0.0428(14) 0.0319(13) 0.0263(12) -0.0061(10) 0.0070(10) 0.0055(11)
C21 0.0455(14) 0.0270(13) 0.0360(14) -0.0107(11) 0.0019(11) 0.0033(11)
C22 0.0395(13) 0.0267(12) 0.0361(13) -0.0048(11) 0.0017(11) -0.0055(11)
C23 0.0265(11) 0.0304(13) 0.0267(11) -0.0039(10) -0.0012(9) -0.0015(9)
C24 0.0442(14) 0.0306(13) 0.0310(13) 0.0010(11) 0.0159(11) 0.0062(11)
C25 0.0480(16) 0.0412(16) 0.0451(16) -0.0050(13) 0.0139(13) -0.0101(13)
C26 0.066(2) 0.0523(19) 0.0370(16) 0.0140(14) 0.0167(14) 0.0133(17)
C27 0.0326(12) 0.0283(13) 0.0405(14) -0.0027(11) 0.0075(11) -0.0070(10)
C28 0.0305(14) 0.077(3) 0.066(2) 0.008(2) 0.0044(14) -0.0099(16)
C29 0.0523(17) 0.0526(19) 0.0456(17) 0.0074(15) 0.0152(14) -0.0020(15)

loop_
_atom_type_symbol
_atom_type_description
_atom_type_scat_dispersion_real
_atom_type_scat_dispersion_imag
_atom_type_scat_source
C C 0.0181 0.0091 'International Tables Vol C Tables 4.2.6.8 and 6.1.1.4'
H H 0.0000 0.0000 'International Tables Vol C Tables 4.2.6.8 and 6.1.1.4'
N N 0.0311 0.0180 'International Tables Vol C Tables 4.2.6.8 and 6.1.1.4'
Al Al 0.2130 0.2455 'International Tables Vol C Tables 4.2.6.8 and 6.1.1.4'
Pd Pd 0.1215 3.9337 'International Tables Vol C Tables 4.2.6.8 and 6.1.1.4'

loop_
_exptl_crystal_face_index_h
_exptl_crystal_face_index_k
_exptl_crystal_face_index_l
_exptl_crystal_face_perp_dist
1 0 0 0.0280
-1 0 0 0.0280
-5 7 7 0.0653
4 -7 -6 0.0689
6 7 -6 0.0771
-6 -7 6 0.0462
-6 7 -6 0.0582
9 5 6 0.0561
-5 -6 -7 0.0689

loop_
_geom_angle_atom_site_label_1
_geom_angle_atom_site_label_2
_geom_angle_atom_site_label_3
_geom_angle
_geom_angle_site_symmetry_1
_geom_angle_site_symmetry_3
Al1 Pd1 Al1 104.142(18) . 7_566
Al1 Pd1 Pd1 52.867(15) . 7_566
Al1 Pd1 Pd1 51.275(15) 7_566 7_566
Al1 Pd1 H1 141.6(14) . .
Al1 Pd1 H1 39.7(13) 7_566 .
Pd1 Pd1 H1 89.9(13) 7_566 .
Al1 Pd1 H2 46.0(13) . .
Al1 Pd1 H2 148.2(13) 7_566 .
Pd1 Pd1 H2 98.1(13) 7_566 .
H1 Pd1 H2 172.0(18) . .
N3 Al1 N1 95.40(8) . .
N3 Al1 Pd1 118.11(6) . .
N1 Al1 Pd1 125.87(6) . .
N3 Al1 Pd1 117.81(7) . 7_566
N1 Al1 Pd1 126.05(6) . 7_566
Pd1 Al1 Pd1 75.860(18) . 7_566
N3 Al1 H2 104.4(11) . .
N1 Al1 H2 93.9(11) . .
Pd1 Al1 H2 39.9(12) . .
Pd1 Al1 H2 114.8(12) 7_566 .
C1 N1 C6 118.35(19) . .
C1 N1 Al1 121.36(16) . .
C6 N1 Al1 120.07(15) . .
C3 N3 C18 117.81(19) . .
C3 N3 Al1 121.26(16) . .
C18 N3 Al1 120.75(15) . .
N1 C1 C2 122.7(2) . .
N1 C1 C4 120.5(2) . .
C2 C1 C4 116.7(2) . .
C3 C2 C1 127.4(2) . .
C3 C2 H2A 116.3 . .
C1 C2 H2A 116.3 . .
N3 C3 C2 123.1(2) . .
N3 C3 C5 120.5(2) . .
C2 C3 C5 116.4(2) . .
C1 C4 H4A 109.5 . .
C1 C4 H4B 109.5 . .
H4A C4 H4B 109.5 . .
C1 C4 H4C 109.5 . .
H4A C4 H4C 109.5 . .
H4B C4 H4C 109.5 . .
C3 C5 H5A 109.5 . .
C3 C5 H5B 109.5 . .
H5A C5 H5B 109.5 . .
C3 C5 H5C 109.5 . .
H5A C5 H5C 109.5 . .
H5B C5 H5C 109.5 . .
C11 C6 C7 121.7(2) . .
C11 C6 N1 119.7(2) . .
C7 C6 N1 118.6(2) . .
C8 C7 C6 117.5(2) . .
C8 C7 C12 120.4(2) . .
C6 C7 C12 122.1(2) . .
C9 C8 C7 121.7(3) . .
C9 C8 H8 119.2 . .
C7 C8 H8 119.2 . .
C10 C9 C8 120.0(2) . .
C10 C9 H9 120.0 . .
C8 C9 H9 120.0 . .
C9 C10 C11 121.2(3) . .
C9 C10 H10 119.4 . .
C11 C10 H10 119.4 . .
C6 C11 C10 117.9(2) . .
C6 C11 C15 122.8(2) . .
C10 C11 C15 119.3(2) . .
C7 C12 C13 112.3(2) . .
C7 C12 C14 111.7(2) . .
C13 C12 C14 110.1(2) . .
C7 C12 H12 107.5 . .
C13 C12 H12 107.5 . .
C14 C12 H12 107.5 . .
C12 C13 H13A 109.5 . .
C12 C13 H13B 109.5 . .
H13A C13 H13B 109.5 . .
C12 C13 H13C 109.5 . .
H13A C13 H13C 109.5 . .
H13B C13 H13C 109.5 . .
C12 C14 H14A 109.5 . .
C12 C14 H14B 109.5 . .
H14A C14 H14B 109.5 . .
C12 C14 H14C 109.5 . .
H14A C14 H14C 109.5 . .
H14B C14 H14C 109.5 . .
C11 C15 C17 110.0(2) . .
C11 C15 C16 112.4(2) . .
C17 C15 C16 110.2(2) . .
C11 C15 H15 108.0 . .
C17 C15 H15 108.0 . .
C16 C15 H15 108.0 . .
C15 C16 H16A 109.5 . .
C15 C16 H16B 109.5 . .
H16A C16 H16B 109.5 . .
C15 C16 H16C 109.5 . .
H16A C16 H16C 109.5 . .
H16B C16 H16C 109.5 . .
C15 C17 H17A 109.5 . .
C15 C17 H17B 109.5 . .
H17A C17 H17B 109.5 . .
C15 C17 H17C 109.5 . .
H17A C17 H17C 109.5 . .
H17B C17 H17C 109.5 . .
C23 C18 C19 121.5(2) . .
C23 C18 N3 118.7(2) . .
C19 C18 N3 119.8(2) . .
C20 C19 C18 117.3(2) . .
C20 C19 C24 119.3(2) . .
C18 C19 C24 123.4(2) . .
C21 C20 C19 121.9(2) . .
C21 C20 H20 119.1 . .
C19 C20 H20 119.1 . .
C20 C21 C22 119.5(2) . .
C20 C21 H21 120.3 . .
C22 C21 H21 120.3 . .
C23 C22 C21 121.5(3) . .
C23 C22 H22 119.3 . .
C21 C22 H22 119.3 . .
C22 C23 C18 118.2(2) . .
C22 C23 C27 119.9(2) . .
C18 C23 C27 121.8(2) . .
C19 C24 C25 110.4(2) . .
C19 C24 C26 112.4(3) . .
C25 C24 C26 109.3(2) . .
C19 C24 H24 108.3 . .
C25 C24 H24 108.3 . .
C26 C24 H24 108.3 . .
C24 C25 H25A 109.5 . .
C24 C25 H25B 109.5 . .
H25A C25 H25B 109.5 . .
C24 C25 H25C 109.5 . .
H25A C25 H25C 109.5 . .
H25B C25 H25C 109.5 . .
C24 C26 H26A 109.5 . .
C24 C26 H26B 109.5 . .
H26A C26 H26B 109.5 . .
C24 C26 H26C 109.5 . .
H26A C26 H26C 109.5 . .
H26B C26 H26C 109.5 . .
C29 C27 C28 110.9(3) . .
C29 C27 C23 111.9(2) . .
C28 C27 C23 111.3(2) . .
C29 C27 H27 107.5 . .
C28 C27 H27 107.5 . .
C23 C27 H27 107.5 . .
C27 C28 H28A 109.5 . .
C27 C28 H28B 109.5 . .
H28A C28 H28B 109.5 . .
C27 C28 H28C 109.5 . .
H28A C28 H28C 109.5 . .
H28B C28 H28C 109.5 . .
C27 C29 H29A 109.5 . .
C27 C29 H29B 109.5 . .
H29A C29 H29B 109.5 . .
C27 C29 H29C 109.5 . .
H29A C29 H29C 109.5 . .
H29B C29 H29C 109.5 . .

loop_
_geom_bond_atom_site_label_1
_geom_bond_atom_site_label_2
_geom_bond_distance
_geom_bond_site_symmetry_2
Pd1 Al1 2.4663(6) .
Pd1 Al1 2.5203(6) 7_566
Pd1 Pd1 3.0655(3) 7_566
Pd1 H1 1.60(4) .
Pd1 H2 1.59(4) .
Al1 N3 1.917(2) .
Al1 N1 1.9325(19) .
Al1 H2 1.78(4) .
N1 C1 1.329(3) .
N1 C6 1.448(3) .
N3 C3 1.341(3) .
N3 C18 1.450(3) .
C1 C2 1.401(3) .
C1 C4 1.509(3) .
C2 C3 1.395(4) .
C2 H2A 0.9500 .
C3 C5 1.513(3) .
C4 H4A 0.9800 .
C4 H4B 0.9800 .
C4 H4C 0.9800 .
C5 H5A 0.9800 .
C5 H5B 0.9800 .
C5 H5C 0.9800 .
C6 C11 1.403(4) .
C6 C7 1.409(3) .
C7 C8 1.396(4) .
C7 C12 1.508(4) .
C8 C9 1.380(5) .
C8 H8 0.9500 .
C9 C10 1.373(4) .
C9 H9 0.9500 .
C10 C11 1.404(4) .
C10 H10 0.9500 .
C11 C15 1.517(3) .
C12 C13 1.527(4) .
C12 C14 1.539(4) .
C12 H12 1.0000 .
C13 H13A 0.9800 .
C13 H13B 0.9800 .
C13 H13C 0.9800 .
C14 H14A 0.9800 .
C14 H14B 0.9800 .
C14 H14C 0.9800 .
C15 C17 1.529(4) .
C15 C16 1.538(4) .
C15 H15 1.0000 .
C16 H16A 0.9800 .
C16 H16B 0.9800 .
C16 H16C 0.9800 .
C17 H17A 0.9800 .
C17 H17B 0.9800 .
C17 H17C 0.9800 .
C18 C23 1.408(4) .
C18 C19 1.408(3) .
C19 C20 1.403(4) .
C19 C24 1.517(4) .
C20 C21 1.376(4) .
C20 H20 0.9500 .
C21 C22 1.389(4) .
C21 H21 0.9500 .
C22 C23 1.384(4) .
C22 H22 0.9500 .
C23 C27 1.527(3) .
C24 C25 1.524(4) .
C24 C26 1.532(4) .
C24 H24 1.0000 .
C25 H25A 0.9800 .
C25 H25B 0.9800 .
C25 H25C 0.9800 .
C26 H26A 0.9800 .
C26 H26B 0.9800 .
C26 H26C 0.9800 .
C27 C29 1.523(4) .
C27 C28 1.525(4) .
C27 H27 1.0000 .
C28 H28A 0.9800 .
C28 H28B 0.9800 .
C28 H28C 0.9800 .
C29 H29A 0.9800 .
C29 H29B 0.9800 .
C29 H29C 0.9800 .

loop_
_geom_torsion_atom_site_label_1
_geom_torsion_atom_site_label_2
_geom_torsion_atom_site_label_3
_geom_torsion_atom_site_label_4
_geom_torsion
C6 N1 C1 C2 172.8(2)
Al1 N1 C1 C2 -12.5(3)
C6 N1 C1 C4 -4.3(3)
Al1 N1 C1 C4 170.39(17)
N1 C1 C2 C3 -14.1(4)
C4 C1 C2 C3 163.2(2)
C18 N3 C3 C2 -174.4(2)
Al1 N3 C3 C2 10.6(3)
C18 N3 C3 C5 3.7(3)
Al1 N3 C3 C5 -171.33(18)
C1 C2 C3 N3 15.2(4)
C1 C2 C3 C5 -162.9(2)
C1 N1 C6 C11 85.7(3)
Al1 N1 C6 C11 -89.0(2)
C1 N1 C6 C7 -94.2(3)
Al1 N1 C6 C7 91.1(2)
C11 C6 C7 C8 -0.5(4)
N1 C6 C7 C8 179.4(2)
C11 C6 C7 C12 -179.6(2)
N1 C6 C7 C12 0.3(3)
C6 C7 C8 C9 0.5(4)
C12 C7 C8 C9 179.6(3)
C7 C8 C9 C10 0.1(5)
C8 C9 C10 C11 -0.6(4)
C7 C6 C11 C10 -0.1(4)
N1 C6 C11 C10 -179.9(2)
C7 C6 C11 C15 -179.8(2)
N1 C6 C11 C15 0.3(3)
C9 C10 C11 C6 0.6(4)
C9 C10 C11 C15 -179.6(3)
C8 C7 C12 C13 51.1(3)
C6 C7 C12 C13 -129.9(3)
C8 C7 C12 C14 -73.2(3)
C6 C7 C12 C14 105.8(3)
C6 C11 C15 C17 113.5(3)
C10 C11 C15 C17 -66.3(3)
C6 C11 C15 C16 -123.3(3)
C10 C11 C15 C16 56.9(3)
C3 N3 C18 C23 95.6(3)
Al1 N3 C18 C23 -89.3(2)
C3 N3 C18 C19 -82.8(3)
Al1 N3 C18 C19 92.3(2)
C23 C18 C19 C20 -3.5(4)
N3 C18 C19 C20 174.8(2)
C23 C18 C19 C24 176.1(2)
N3 C18 C19 C24 -5.5(4)
C18 C19 C20 C21 0.3(4)
C24 C19 C20 C21 -179.3(3)
C19 C20 C21 C22 1.9(4)
C20 C21 C22 C23 -0.9(4)
C21 C22 C23 C18 -2.1(4)
C21 C22 C23 C27 -179.8(3)
C19 C18 C23 C22 4.4(4)
N3 C18 C23 C22 -173.9(2)
C19 C18 C23 C27 -177.9(2)
N3 C18 C23 C27 3.7(3)
C20 C19 C24 C25 63.6(3)
C18 C19 C24 C25 -116.0(3)
C20 C19 C24 C26 -58.6(3)
C18 C19 C24 C26 121.7(3)
C22 C23 C27 C29 -49.5(3)
C18 C23 C27 C29 132.9(3)
C22 C23 C27 C28 75.3(3)
C18 C23 C27 C28 -102.4(3)

loop_
_exptl_oxdiff_crystal_face_indexfrac_h
_exptl_oxdiff_crystal_face_indexfrac_k
_exptl_oxdiff_crystal_face_indexfrac_l
_exptl_oxdiff_crystal_face_x
_exptl_oxdiff_crystal_face_y
_exptl_oxdiff_crystal_face_z
0.9994 0.0004 0.0004 -0.0254 0.0521 -0.0246
-0.9994 -0.0004 -0.0004 0.0254 -0.0521 0.0246
-4.9891 7.0012 6.9944 -0.7878 -0.4308 0.5300
3.9912 -7.0011 -5.9960 0.7634 0.4072 -0.4186
5.9845 6.9992 -5.9865 -0.4195 -0.2282 -0.8700
-5.9845 -6.9992 5.9865 0.4195 0.2282 0.8700
-6.0087 6.9940 -5.9916 -0.1147 -0.8538 -0.5751
9.0021 5.0069 6.0003 -0.9318 0.3762 0.1565
-5.0056 -6.0056 -6.9981 0.9609 -0.1434 -0.3130
